data_7111484
loop_
_publ_author_name
'Vishweshwar, Peddy'
'McMahon, Jennifer A.'
'Peterson, Matthew L.'
'Hickey, Magali B.'
'Shattock, Tanise R.'
'Zaworotko, Michael J.'

_publ_section_title
;
 Crystal engineering of pharmaceutical co-crystals from polymorphic active
 pharmaceutical ingredients
;
_journal_issue 36
_journal_name_full 'Chemical Communications'
_journal_page_first 4601
_journal_page_last 4603
_journal_paper_doi 10.1039/b501304f
_journal_year 2005
_chemical_formula_moiety 'C6 H10 N2 O2, C7 H6 O3'
_chemical_formula_sum 'C13 H16 N2 O5'
_chemical_formula_weight 280.28
_chemical_melting_point 416
_chemical_name_common
;1:1 Co-crystal of 2-Oxo-1-pyrrolidinyl)acetamide and 4-
Hydroxybenzoic acid
;
_chemical_name_systematic
;
1:1 Co-crystal of 2-Oxo-1-pyrrolidinyl)acetamide and 4-Hydroxybenzoic acid
;
_space_group_IT_number 14
_symmetry_cell_setting monoclinic
_symmetry_space_group_name_Hall '-P 2yn'
_symmetry_space_group_name_H-M 'P 1 21/n 1'
_atom_sites_solution_hydrogens geom
_atom_sites_solution_primary direct
_atom_sites_solution_secondary difmap
_audit_creation_method SHELXL-97
_cell_angle_alpha 90.00
_cell_angle_beta 109.557(4)
_cell_angle_gamma 90.00
_cell_formula_units_Z 4
_cell_length_a 14.780(3)
_cell_length_b 5.5029(12)
_cell_length_c 17.068(4)
_cell_measurement_temperature 100(2)
_cell_volume 1308.1(5)
_computing_cell_refinement 'Bruker SMART'
_computing_data_collection 'Bruker SMART'
_computing_data_reduction 'Bruker SAINT'
_computing_molecular_graphics 'Bruker SHELXTL'
_computing_publication_material 'Bruker SHELXTL'
_computing_structure_refinement 'SHELXL-97 (Sheldrick, 1997)'
_computing_structure_solution 'SHELXS-97 (Sheldrick, 1990)'
_diffrn_ambient_temperature 100(2)
_diffrn_measured_fraction_theta_full 0.991
_diffrn_measured_fraction_theta_max 0.991
_diffrn_measurement_device_type 'CCD area detector'
_diffrn_measurement_method 'phi and omega scans'
_diffrn_radiation_monochromator graphite
_diffrn_radiation_source 'fine-focus sealed tube'
_diffrn_radiation_type MoK\a
_diffrn_radiation_wavelength 0.71073
_diffrn_reflns_av_R_equivalents 0.0351
_diffrn_reflns_av_sigmaI/netI 0.0548
_diffrn_reflns_limit_h_max 17
_diffrn_reflns_limit_h_min -15
_diffrn_reflns_limit_k_max 6
_diffrn_reflns_limit_k_min -6
_diffrn_reflns_limit_l_max 13
_diffrn_reflns_limit_l_min -20
_diffrn_reflns_number 4995
_diffrn_reflns_theta_full 24.71
_diffrn_reflns_theta_max 24.71
_diffrn_reflns_theta_min 1.58
_exptl_absorpt_coefficient_mu 0.110
_exptl_absorpt_correction_T_max 1.000
_exptl_absorpt_correction_T_min 0.593
_exptl_absorpt_correction_type SADABS
_exptl_crystal_colour colorless
_exptl_crystal_density_diffrn 1.423
_exptl_crystal_density_meas ?
_exptl_crystal_density_method 'not measured'
_exptl_crystal_description plate
_exptl_crystal_F_000 592
_exptl_crystal_preparation Acetonitrile
_exptl_crystal_size_max 0.40
_exptl_crystal_size_mid 0.20
_exptl_crystal_size_min 0.04
_refine_diff_density_max 0.226
_refine_diff_density_min -0.230
_refine_diff_density_rms 0.058
_refine_ls_extinction_method none
_refine_ls_goodness_of_fit_ref 1.108
_refine_ls_hydrogen_treatment mixed
_refine_ls_matrix_type full
_refine_ls_number_parameters 181
_refine_ls_number_reflns 2220
_refine_ls_number_restraints 0
_refine_ls_restrained_S_all 1.108
_refine_ls_R_factor_all 0.0678
_refine_ls_R_factor_gt 0.0484
_refine_ls_shift/su_max 0.000
_refine_ls_shift/su_mean 0.000
_refine_ls_structure_factor_coef Fsqd
_refine_ls_weighting_details 'calc w=1/[\s^2^(Fo^2^)+(0.0508P)^2^+0.6752P] where P=(Fo^2^+2Fc^2^)/3'
_refine_ls_weighting_scheme calc
_refine_ls_wR_factor_gt 0.1096
_refine_ls_wR_factor_ref 0.1347
_reflns_number_gt 1753
_reflns_number_total 2220
_reflns_threshold_expression >2sigma(I)
_cod_data_source_file b501304fsup1.cif
_cod_data_source_block jam624c
_cod_depositor_comments
;
The following automatic conversions were performed:

'_chemical_melting_point' value '416 K' was changed to '416' - the
value should be numeric and without a unit
designator.

'_symmetry_cell_setting' value 'Monoclinic' changed to
'monoclinic' according to
/home/saulius/struct/CIF-dictionaries/cif_core.dic dictionary named
'cif_core.dic' version 2.4.2 from 2011-04-26.

Automatic conversion script
Id: cif_fix_values 1891 2012-01-12 08:04:46Z andrius 

The following automatic conversions were performed:

'_exptl_crystal_density_meas' value 'not measured' was changed to '?'
- the value is perceived as not measured.

Automatic conversion script
Id: cif_fix_values 3008 2015-01-20 13:52:24Z robertas 
;
_cod_original_cell_volume 1308.0(5)
_cod_original_sg_symbol_H-M 'P 21/n'
_cod_database_code 7111484

loop_
_symmetry_equiv_pos_as_xyz
'x, y, z'
'-x+1/2, y+1/2, -z+1/2'
'-x, -y, -z'
'x-1/2, -y-1/2, z-1/2'

loop_
_atom_site_label
_atom_site_type_symbol
_atom_site_fract_x
_atom_site_fract_y
_atom_site_fract_z
_atom_site_U_iso_or_equiv
_atom_site_adp_type
_atom_site_occupancy
_atom_site_symmetry_multiplicity
_atom_site_calc_flag
_atom_site_refinement_flags
O1 O 0.60789(12) 1.0575(3) 0.33150(11) 0.0195(5) Uani 1 1 d .
O2 O 0.47465(13) 1.0571(3) 0.12739(11) 0.0218(5) Uani 1 1 d .
N1 N 0.51418(15) 0.9202(4) 0.40243(13) 0.0201(5) Uani 1 1 d .
H1NA H 0.4617 0.8182 0.4044 0.024 Uiso 1 1 d R
H1NB H 0.5404 1.0338 0.4432 0.024 Uiso 1 1 d R
N2 N 0.54241(15) 0.7234(4) 0.20741(13) 0.0152(5) Uani 1 1 d .
C1 C 0.54368(17) 0.9212(5) 0.33739(15) 0.0153(6) Uani 1 1 d .
C2 C 0.49385(18) 0.7457(5) 0.26755(15) 0.0161(6) Uani 1 1 d .
H2A H 0.4903 0.5836 0.2916 0.019 Uiso 1 1 calc R
H2B H 0.4273 0.8023 0.2391 0.019 Uiso 1 1 calc R
C3 C 0.53243(18) 0.8859(5) 0.14605(15) 0.0163(6) Uani 1 1 d .
C4 C 0.60459(19) 0.8267(5) 0.10418(17) 0.0206(7) Uani 1 1 d .
H4A H 0.6582 0.9448 0.1200 0.025 Uiso 1 1 calc R
H4B H 0.5742 0.8271 0.0429 0.025 Uiso 1 1 calc R
C5 C 0.6399(2) 0.5723(5) 0.13603(17) 0.0216(7) Uani 1 1 d .
H5A H 0.6021 0.4458 0.0977 0.026 Uiso 1 1 calc R
H5B H 0.7086 0.5520 0.1427 0.026 Uiso 1 1 calc R
C6 C 0.62425(19) 0.5596(5) 0.21999(17) 0.0209(6) Uani 1 1 d .
H6A H 0.6087 0.3922 0.2325 0.025 Uiso 1 1 calc R
H6B H 0.6815 0.6174 0.2655 0.025 Uiso 1 1 calc R
O11 O 0.10268(13) 1.1728(3) 0.01491(11) 0.0198(5) Uani 1 1 d .
O12 O 0.17878(12) 1.0713(3) -0.07377(11) 0.0213(5) Uani 1 1 d .
H12O H 0.1497 1.2345 -0.1024 0.026 Uiso 1 1 d R
O13 O 0.35592(12) 0.2636(3) 0.19497(11) 0.0194(5) Uani 1 1 d .
H13O H 0.4010 0.1879 0.1721 0.023 Uiso 1 1 d R
C11 C 0.20941(17) 0.8340(5) 0.04636(15) 0.0144(6) Uani 1 1 d .
C12 C 0.27606(18) 0.6970(5) 0.02303(16) 0.0172(6) Uani 1 1 d .
H12 H 0.2881 0.7373 -0.0267 0.021 Uiso 1 1 calc R
C13 C 0.32480(18) 0.5043(5) 0.07075(16) 0.0176(6) Uani 1 1 d .
H13 H 0.3695 0.4127 0.0537 0.021 Uiso 1 1 calc R
C14 C 0.30781(17) 0.4460(5) 0.14386(15) 0.0158(6) Uani 1 1 d .
C15 C 0.24136(18) 0.5788(5) 0.16830(15) 0.0163(6) Uani 1 1 d .
H15 H 0.2292 0.5378 0.2180 0.020 Uiso 1 1 calc R
C16 C 0.19324(17) 0.7705(5) 0.11963(15) 0.0156(6) Uani 1 1 d .
H16 H 0.1482 0.8609 0.1365 0.019 Uiso 1 1 calc R
C17 C 0.15879(17) 1.0405(5) -0.00416(15) 0.0146(6) Uani 1 1 d .

loop_
_atom_site_aniso_label
_atom_site_aniso_U_11
_atom_site_aniso_U_22
_atom_site_aniso_U_33
_atom_site_aniso_U_23
_atom_site_aniso_U_13
_atom_site_aniso_U_12
O1 0.0217(10) 0.0211(11) 0.0187(10) -0.0016(8) 0.0106(8) -0.0068(9)
O2 0.0222(10) 0.0225(12) 0.0217(10) 0.0029(9) 0.0087(8) 0.0073(9)
N1 0.0204(12) 0.0244(14) 0.0168(12) -0.0041(10) 0.0083(10) -0.0064(11)
N2 0.0180(11) 0.0139(12) 0.0143(11) -0.0002(9) 0.0059(9) 0.0004(10)
C1 0.0134(13) 0.0182(15) 0.0143(13) 0.0033(12) 0.0046(11) 0.0030(12)
C2 0.0184(13) 0.0190(15) 0.0130(13) -0.0009(11) 0.0081(11) -0.0035(12)
C3 0.0181(14) 0.0161(15) 0.0132(13) -0.0038(12) 0.0032(11) -0.0034(12)
C4 0.0212(14) 0.0213(16) 0.0217(15) 0.0010(12) 0.0103(12) 0.0032(12)
C5 0.0229(14) 0.0224(17) 0.0219(15) -0.0007(13) 0.0106(12) 0.0056(13)
C6 0.0207(14) 0.0183(16) 0.0230(15) 0.0018(13) 0.0065(12) 0.0030(12)
O11 0.0214(10) 0.0194(11) 0.0208(10) 0.0002(8) 0.0099(8) 0.0050(9)
O12 0.0264(10) 0.0225(11) 0.0185(10) 0.0043(9) 0.0123(8) 0.0086(9)
O13 0.0221(10) 0.0181(11) 0.0206(10) 0.0043(9) 0.0106(8) 0.0050(8)
C11 0.0123(13) 0.0158(15) 0.0134(13) -0.0045(11) 0.0019(10) -0.0025(11)
C12 0.0186(14) 0.0191(16) 0.0152(13) -0.0005(12) 0.0077(11) 0.0001(12)
C13 0.0169(13) 0.0190(15) 0.0188(14) -0.0025(12) 0.0085(11) 0.0019(12)
C14 0.0147(13) 0.0152(15) 0.0157(13) -0.0028(11) 0.0025(11) -0.0029(11)
C15 0.0193(13) 0.0199(16) 0.0110(13) 0.0010(12) 0.0068(11) -0.0004(12)
C16 0.0122(12) 0.0197(15) 0.0152(13) -0.0051(12) 0.0047(10) -0.0022(12)
C17 0.0128(13) 0.0182(15) 0.0129(13) -0.0043(11) 0.0043(11) -0.0062(12)

loop_
_atom_type_symbol
_atom_type_description
_atom_type_scat_dispersion_real
_atom_type_scat_dispersion_imag
_atom_type_scat_source
C C 0.0033 0.0016 'International Tables Vol C Tables 4.2.6.8 and 6.1.1.4'
H H 0.0000 0.0000 'International Tables Vol C Tables 4.2.6.8 and 6.1.1.4'
N N 0.0061 0.0033 'International Tables Vol C Tables 4.2.6.8 and 6.1.1.4'
O O 0.0106 0.0060 'International Tables Vol C Tables 4.2.6.8 and 6.1.1.4'

loop_
_geom_angle_atom_site_label_1
_geom_angle_atom_site_label_2
_geom_angle_atom_site_label_3
_geom_angle
C3 N2 C2 123.1(2)
C3 N2 C6 113.1(2)
C2 N2 C6 122.1(2)
O1 C1 N1 123.2(2)
O1 C1 C2 120.3(2)
N1 C1 C2 116.5(2)
N2 C2 C1 112.7(2)
O2 C3 N2 126.2(2)
O2 C3 C4 125.4(2)
N2 C3 C4 108.3(2)
C3 C4 C5 104.0(2)
C6 C5 C4 103.6(2)
N2 C6 C5 102.2(2)
C16 C11 C12 117.9(2)
C16 C11 C17 120.9(2)
C12 C11 C17 121.2(2)
C13 C12 C11 121.5(2)
C12 C13 C14 119.4(2)
O13 C14 C13 122.1(2)
O13 C14 C15 117.6(2)
C13 C14 C15 120.3(2)
C16 C15 C14 119.5(2)
C15 C16 C11 121.5(2)
O11 C17 O12 122.3(2)
O11 C17 C11 124.0(2)
O12 C17 C11 113.7(2)

loop_
_geom_bond_atom_site_label_1
_geom_bond_atom_site_label_2
_geom_bond_distance
O1 C1 1.240(3)
O2 C3 1.240(3)
N1 C1 1.322(3)
N2 C3 1.347(3)
N2 C2 1.441(3)
N2 C6 1.465(3)
C1 C2 1.520(4)
C3 C4 1.505(4)
C4 C5 1.529(4)
C5 C6 1.528(4)
O11 C17 1.226(3)
O12 C17 1.328(3)
O13 C14 1.363(3)
C11 C16 1.394(4)
C11 C12 1.400(4)
C11 C17 1.470(4)
C12 C13 1.383(4)
C13 C14 1.390(4)
C14 C15 1.395(4)
C15 C16 1.383(4)

loop_
_geom_hbond_atom_site_label_D
_geom_hbond_atom_site_label_H
_geom_hbond_atom_site_label_A
_geom_hbond_distance_DH
_geom_hbond_distance_HA
_geom_hbond_distance_DA
_geom_hbond_angle_DHA
_geom_hbond_site_symmetry_A
N1 H1NA O11 0.97 2.08 2.908(3) 142.9 2_545
N1 H1NB O11 0.92 2.05 2.955(3) 168.4 4_686
O12 H12O O1 1.04 1.58 2.598(3) 163.5 4_585
O13 H13O O2 0.97 1.69 2.656(2) 176.9 1_545

loop_
_geom_torsion_atom_site_label_1
_geom_torsion_atom_site_label_2
_geom_torsion_atom_site_label_3
_geom_torsion_atom_site_label_4
_geom_torsion
C3 N2 C2 C1 -80.7(3)
C6 N2 C2 C1 83.5(3)
O1 C1 C2 N2 12.2(3)
N1 C1 C2 N2 -168.4(2)
C2 N2 C3 O2 -8.0(4)
C6 N2 C3 O2 -173.5(2)
C2 N2 C3 C4 171.2(2)
C6 N2 C3 C4 5.8(3)
O2 C3 C4 C5 -167.2(2)
N2 C3 C4 C5 13.5(3)
C3 C4 C5 C6 -26.3(3)
C3 N2 C6 C5 -22.5(3)
C2 N2 C6 C5 172.0(2)
C4 C5 C6 N2 28.9(3)
C16 C11 C12 C13 0.0(4)
C17 C11 C12 C13 179.2(2)
C11 C12 C13 C14 -0.4(4)
C12 C13 C14 O13 -177.7(2)
C12 C13 C14 C15 0.8(4)
O13 C14 C15 C16 177.9(2)
C13 C14 C15 C16 -0.7(4)
C14 C15 C16 C11 0.2(4)
C12 C11 C16 C15 0.2(4)
C17 C11 C16 C15 -179.1(2)
C16 C11 C17 O11 2.3(4)
C12 C11 C17 O11 -176.9(2)
C16 C11 C17 O12 -177.2(2)
C12 C11 C17 O12 3.5(3)
